data_2226488
loop_
_publ_author_name
'Khan, Islam Ullah'
'Javaid, Rashid'
'Sharif, Shahzad'
'Tiekink, Edward R. T.'

_publ_section_title
;
 <i>N</i>-Cyclohexylbenzamide
;
_journal_coeditor_code HB5496
_journal_issue 7
_journal_name_full 'Acta Crystallographica Section E'
_journal_page_first o1687
_journal_paper_doi 10.1107/S1600536810022609
_journal_volume 66
_journal_year 2010
_chemical_formula_iupac 'C13 H17 N O'
_chemical_formula_moiety 'C13 H17 N O'
_chemical_formula_sum 'C13 H17 N O'
_chemical_formula_weight 203.28
_chemical_name_systematic
;
<i>N</i>-Cyclohexylbenzamide
;
_space_group_IT_number 4
_symmetry_cell_setting monoclinic
_symmetry_space_group_name_Hall 'P 2yb'
_symmetry_space_group_name_H-M 'P 1 21 1'
_atom_sites_solution_hydrogens geom
_atom_sites_solution_primary direct
_atom_sites_solution_secondary difmap
_audit_creation_method SHELXL-97
_cell_angle_alpha 90.00
_cell_angle_beta 91.176(2)
_cell_angle_gamma 90.00
_cell_formula_units_Z 2
_cell_length_a 5.2372(3)
_cell_length_b 6.5841(4)
_cell_length_c 16.6029(12)
_cell_measurement_temperature 293(2)
_cell_volume 572.38(6)
_computing_cell_refinement 'SAINT (Bruker, 2007)'
_computing_data_collection 'APEX2 (Bruker, 2007)'
_computing_data_reduction 'SAINT (Bruker, 2007)'
_computing_molecular_graphics
;
ORTEP-3 (Farrugia, 1997) and DIAMOND (Brandenburg, 2006)
;
_computing_publication_material 'publCIF (Westrip, 2010)'
_computing_structure_refinement 'SHELXL97 (Sheldrick, 2008)'
_computing_structure_solution 'SHELXS97 (Sheldrick, 2008)'
_diffrn_ambient_temperature 293(2)
_diffrn_measured_fraction_theta_full 0.997
_diffrn_measured_fraction_theta_max 0.997
_diffrn_measurement_device_type 'Bruker APEXII CCD'
_diffrn_measurement_method '\f and \w scans'
_diffrn_radiation_monochromator graphite
_diffrn_radiation_source 'fine-focus sealed tube'
_diffrn_radiation_type MoK\a
_diffrn_radiation_wavelength 0.71073
_diffrn_reflns_av_R_equivalents 0.033
_diffrn_reflns_av_sigmaI/netI 0.034
_diffrn_reflns_limit_h_max 6
_diffrn_reflns_limit_h_min -6
_diffrn_reflns_limit_k_max 8
_diffrn_reflns_limit_k_min -8
_diffrn_reflns_limit_l_max 21
_diffrn_reflns_limit_l_min -21
_diffrn_reflns_number 5479
_diffrn_reflns_theta_full 27.5
_diffrn_reflns_theta_max 27.5
_diffrn_reflns_theta_min 1.2
_exptl_absorpt_coefficient_mu 0.074
_exptl_absorpt_correction_type none
_exptl_crystal_colour colourless
_exptl_crystal_density_diffrn 1.179
_exptl_crystal_density_method 'not measured'
_exptl_crystal_description block
_exptl_crystal_F_000 220
_exptl_crystal_size_max 0.28
_exptl_crystal_size_mid 0.17
_exptl_crystal_size_min 0.12
_refine_diff_density_max 0.22
_refine_diff_density_min -0.21
_refine_ls_abs_structure_details unk
_refine_ls_extinction_method none
_refine_ls_goodness_of_fit_ref 1.07
_refine_ls_hydrogen_treatment mixed
_refine_ls_matrix_type full
_refine_ls_number_parameters 140
_refine_ls_number_reflns 1423
_refine_ls_number_restraints 1
_refine_ls_restrained_S_all 1.07
_refine_ls_R_factor_all 0.069
_refine_ls_R_factor_gt 0.045
_refine_ls_shift/su_max_lt 0.001
_refine_ls_shift/su_mean 0.000
_refine_ls_structure_factor_coef Fsqd
_refine_ls_weighting_details 'calc w=1/[\s^2^(Fo^2^)+(0.1083P)^2^] where P=(Fo^2^+2Fc^2^)/3'
_refine_ls_weighting_scheme calc
_refine_ls_wR_factor_gt 0.124
_refine_ls_wR_factor_ref 0.163
_reflns_number_gt 1105
_reflns_number_total 1423
_reflns_threshold_expression I>2\s(I)
_cod_data_source_file hb5496.cif
_cod_data_source_block I
_cod_original_sg_symbol_Hall 'P 2yb '
_cod_original_sg_symbol_H-M 'P 21 '
_cod_database_code 2226488
_cod_database_fobs_code 2226488

loop_
_symmetry_equiv_pos_as_xyz
'x, y, z'
'-x, y+1/2, -z'

loop_
_atom_site_type_symbol
_atom_site_label
_atom_site_fract_x
_atom_site_fract_y
_atom_site_fract_z
_atom_site_U_iso_or_equiv
_atom_site_adp_type
_atom_site_calc_flag
_atom_site_refinement_flags
_atom_site_occupancy
_atom_site_disorder_assembly
_atom_site_disorder_group
O O1 0.7158(3) 0.9885(4) 0.23591(14) 0.0636(8) Uani d . 1 . .
N N1 0.2952(5) 0.9238(4) 0.24441(15) 0.0424(6) Uani d . 1 . .
H H1n 0.157(6) 0.969(6) 0.2345(18) 0.045(9) Uiso d . 1 . .
C C1 0.4923(5) 1.0267(4) 0.21584(18) 0.0415(7) Uani d . 1 . .
C C2 0.4362(5) 1.1979(5) 0.15919(15) 0.0381(6) Uani d . 1 . .
C C3 0.2245(5) 1.2004(6) 0.10682(16) 0.0460(7) Uani d . 1 . .
H H3 0.1077 1.0941 0.1071 0.055 Uiso calc R 1 . .
C C4 0.1894(6) 1.3614(7) 0.05468(18) 0.0575(9) Uani d . 1 . .
H H4 0.0488 1.3620 0.0195 0.069 Uiso calc R 1 . .
C C5 0.3571(6) 1.5201(6) 0.05375(19) 0.0602(10) Uani d . 1 . .
H H5 0.3321 1.6270 0.0179 0.072 Uiso calc R 1 . .
C C6 0.5654(6) 1.5203(6) 0.1069(2) 0.0586(9) Uani d . 1 . .
H H6 0.6785 1.6292 0.1076 0.070 Uiso calc R 1 . .
C C7 0.6038(6) 1.3593(6) 0.15818(19) 0.0495(8) Uani d . 1 . .
H H7 0.7455 1.3591 0.1929 0.059 Uiso calc R 1 . .
C C8 0.3233(5) 0.7589(4) 0.30240(17) 0.0405(7) Uani d . 1 . .
H H8 0.4904 0.6958 0.2945 0.049 Uiso calc R 1 . .
C C9 0.3184(8) 0.8399(6) 0.3885(2) 0.0611(9) Uani d . 1 . .
H H9A 0.4570 0.9358 0.3968 0.073 Uiso calc R 1 . .
H H9B 0.1588 0.9108 0.3969 0.073 Uiso calc R 1 . .
C C10 0.3452(8) 0.6680(7) 0.4484(2) 0.0683(11) Uani d . 1 . .
H H10A 0.5140 0.6088 0.4443 0.082 Uiso calc R 1 . .
H H10B 0.3296 0.7218 0.5024 0.082 Uiso calc R 1 . .
C C11 0.1481(6) 0.5051(6) 0.4349(2) 0.0636(10) Uani d . 1 . .
H H11A -0.0198 0.5593 0.4461 0.076 Uiso calc R 1 . .
H H11B 0.1814 0.3937 0.4719 0.076 Uiso calc R 1 . .
C C12 0.1507(7) 0.4266(6) 0.3493(2) 0.0620(9) Uani d . 1 . .
H H12A 0.0120 0.3306 0.3413 0.074 Uiso calc R 1 . .
H H12B 0.3100 0.3556 0.3405 0.074 Uiso calc R 1 . .
C C13 0.1224(6) 0.5985(5) 0.2888(2) 0.0482(8) Uani d . 1 . .
H H13A 0.1362 0.5444 0.2347 0.058 Uiso calc R 1 . .
H H13B -0.0455 0.6591 0.2934 0.058 Uiso calc R 1 . .

loop_
_atom_site_aniso_label
_atom_site_aniso_U_11
_atom_site_aniso_U_22
_atom_site_aniso_U_33
_atom_site_aniso_U_12
_atom_site_aniso_U_13
_atom_site_aniso_U_23
O1 0.0330(10) 0.0681(17) 0.0893(17) 0.0023(11) -0.0042(10) 0.0243(15)
N1 0.0333(12) 0.0437(14) 0.0500(14) 0.0042(11) -0.0005(9) 0.0077(11)
C1 0.0359(13) 0.0405(16) 0.0479(15) 0.0036(13) 0.0009(11) -0.0004(13)
C2 0.0356(12) 0.0421(15) 0.0368(14) 0.0029(12) 0.0050(10) -0.0031(13)
C3 0.0398(14) 0.0546(18) 0.0436(15) 0.0001(14) -0.0021(11) 0.0020(16)
C4 0.0471(16) 0.080(2) 0.0453(16) 0.0045(18) -0.0018(13) 0.0133(19)
C5 0.0554(17) 0.067(2) 0.059(2) 0.0138(18) 0.0137(15) 0.024(2)
C6 0.0552(17) 0.0512(19) 0.070(2) -0.0060(17) 0.0147(15) 0.0140(18)
C7 0.0426(14) 0.0538(19) 0.0523(17) -0.0035(14) 0.0059(12) 0.0047(16)
C8 0.0354(12) 0.0391(15) 0.0470(16) 0.0060(12) 0.0010(11) 0.0046(13)
C9 0.084(2) 0.051(2) 0.0476(17) -0.0102(19) -0.0115(16) -0.0008(16)
C10 0.082(2) 0.071(3) 0.0513(19) -0.001(2) -0.0104(17) 0.010(2)
C11 0.0624(19) 0.062(2) 0.067(2) 0.010(2) 0.0116(16) 0.022(2)
C12 0.0633(19) 0.0396(18) 0.083(3) -0.0053(16) 0.0001(17) 0.0068(18)
C13 0.0457(15) 0.0427(17) 0.0560(19) -0.0010(14) -0.0021(13) -0.0011(15)

loop_
_atom_type_symbol
_atom_type_description
_atom_type_scat_dispersion_real
_atom_type_scat_dispersion_imag
_atom_type_scat_source
C C 0.0033 0.0016 'International Tables Vol C Tables 4.2.6.8 and 6.1.1.4'
H H 0.0000 0.0000 'International Tables Vol C Tables 4.2.6.8 and 6.1.1.4'
N N 0.0061 0.0033 'International Tables Vol C Tables 4.2.6.8 and 6.1.1.4'
O O 0.0106 0.0060 'International Tables Vol C Tables 4.2.6.8 and 6.1.1.4'

loop_
_geom_angle_atom_site_label_1
_geom_angle_atom_site_label_2
_geom_angle_atom_site_label_3
_geom_angle_site_symmetry_1
_geom_angle_site_symmetry_3
_geom_angle
_geom_angle_publ_flag
C1 N1 C8 . . 123.1(2) ?
C1 N1 H1N . . 116(3) ?
C8 N1 H1N . . 120(2) ?
O1 C1 N1 . . 122.5(3) ?
O1 C1 C2 . . 119.8(2) ?
N1 C1 C2 . . 117.7(2) ?
C7 C2 C3 . . 118.8(3) ?
C7 C2 C1 . . 118.2(2) ?
C3 C2 C1 . . 123.0(3) ?
C4 C3 C2 . . 119.7(3) ?
C4 C3 H3 . . 120.2 ?
C2 C3 H3 . . 120.2 ?
C5 C4 C3 . . 121.2(3) ?
C5 C4 H4 . . 119.4 ?
C3 C4 H4 . . 119.4 ?
C4 C5 C6 . . 119.4(3) ?
C4 C5 H5 . . 120.3 ?
C6 C5 H5 . . 120.3 ?
C7 C6 C5 . . 119.8(3) ?
C7 C6 H6 . . 120.1 ?
C5 C6 H6 . . 120.1 ?
C6 C7 C2 . . 121.2(3) ?
C6 C7 H7 . . 119.4 ?
C2 C7 H7 . . 119.4 ?
N1 C8 C13 . . 111.3(2) ?
N1 C8 C9 . . 110.8(3) ?
C13 C8 C9 . . 111.1(3) ?
N1 C8 H8 . . 107.8 ?
C13 C8 H8 . . 107.8 ?
C9 C8 H8 . . 107.8 ?
C10 C9 C8 . . 110.6(3) ?
C10 C9 H9A . . 109.5 ?
C8 C9 H9A . . 109.5 ?
C10 C9 H9B . . 109.5 ?
C8 C9 H9B . . 109.5 ?
H9A C9 H9B . . 108.1 ?
C11 C10 C9 . . 112.5(3) ?
C11 C10 H10A . . 109.1 ?
C9 C10 H10A . . 109.1 ?
C11 C10 H10B . . 109.1 ?
C9 C10 H10B . . 109.1 ?
H10A C10 H10B . . 107.8 ?
C10 C11 C12 . . 111.4(3) ?
C10 C11 H11A . . 109.4 ?
C12 C11 H11A . . 109.4 ?
C10 C11 H11B . . 109.4 ?
C12 C11 H11B . . 109.4 ?
H11A C11 H11B . . 108.0 ?
C11 C12 C13 . . 111.4(3) ?
C11 C12 H12A . . 109.4 ?
C13 C12 H12A . . 109.4 ?
C11 C12 H12B . . 109.4 ?
C13 C12 H12B . . 109.4 ?
H12A C12 H12B . . 108.0 ?
C8 C13 C12 . . 111.4(2) ?
C8 C13 H13A . . 109.3 ?
C12 C13 H13A . . 109.3 ?
C8 C13 H13B . . 109.3 ?
C12 C13 H13B . . 109.3 ?
H13A C13 H13B . . 108.0 ?

loop_
_geom_bond_atom_site_label_1
_geom_bond_atom_site_label_2
_geom_bond_site_symmetry_2
_geom_bond_distance
_geom_bond_publ_flag
O1 C1 . 1.236(3) ?
N1 C1 . 1.331(4) ?
N1 C8 . 1.456(4) ?
N1 H1n . 0.80(3) ?
C1 C2 . 1.493(4) ?
C2 C7 . 1.379(4) ?
C2 C3 . 1.395(4) ?
C3 C4 . 1.379(5) ?
C3 H3 . 0.9300 ?
C4 C5 . 1.365(5) ?
C4 H4 . 0.9300 ?
C5 C6 . 1.389(5) ?
C5 H5 . 0.9300 ?
C6 C7 . 1.372(5) ?
C6 H6 . 0.9300 ?
C7 H7 . 0.9300 ?
C8 C13 . 1.505(4) ?
C8 C9 . 1.526(4) ?
C8 H8 . 0.9800 ?
C9 C10 . 1.511(5) ?
C9 H9A . 0.9700 ?
C9 H9B . 0.9700 ?
C10 C11 . 1.502(5) ?
C10 H10A . 0.9700 ?
C10 H10B . 0.9700 ?
C11 C12 . 1.512(5) ?
C11 H11A . 0.9700 ?
C11 H11B . 0.9700 ?
C12 C13 . 1.519(5) ?
C12 H12A . 0.9700 ?
C12 H12B . 0.9700 ?
C13 H13A . 0.9700 ?
C13 H13B . 0.9700 ?

loop_
_geom_hbond_atom_site_label_D
_geom_hbond_atom_site_label_H
_geom_hbond_atom_site_label_A
_geom_hbond_site_symmetry_A
_geom_hbond_distance_DH
_geom_hbond_distance_HA
_geom_hbond_distance_DA
_geom_hbond_angle_DHA
N1 H1n O1 1_455 0.80(3) 2.32(3) 3.065(3) 157(3)
C13 H13a Cg1 1_545 0.97 2.82 3.722(4) 154
C5 H5 Cg1 2_655 0.93 2.96 3.729(4) 141

loop_
_geom_torsion_atom_site_label_1
_geom_torsion_atom_site_label_2
_geom_torsion_atom_site_label_3
_geom_torsion_atom_site_label_4
_geom_torsion_site_symmetry_1
_geom_torsion_site_symmetry_2
_geom_torsion_site_symmetry_3
_geom_torsion_site_symmetry_4
_geom_torsion
_geom_torsion_publ_flag
C8 N1 C1 O1 . . . . 0.7(5) ?
C8 N1 C1 C2 . . . . -177.6(2) ?
O1 C1 C2 C7 . . . . -28.3(4) ?
N1 C1 C2 C7 . . . . 150.1(3) ?
O1 C1 C2 C3 . . . . 150.9(3) ?
N1 C1 C2 C3 . . . . -30.8(4) ?
C7 C2 C3 C4 . . . . 1.0(4) ?
C1 C2 C3 C4 . . . . -178.2(3) ?
C2 C3 C4 C5 . . . . -0.6(5) ?
C3 C4 C5 C6 . . . . -0.7(5) ?
C4 C5 C6 C7 . . . . 1.6(5) ?
C5 C6 C7 C2 . . . . -1.2(5) ?
C3 C2 C7 C6 . . . . -0.1(4) ?
C1 C2 C7 C6 . . . . 179.2(3) ?
C1 N1 C8 C13 . . . . -146.5(3) ?
C1 N1 C8 C9 . . . . 89.3(3) ?
N1 C8 C9 C10 . . . . 179.5(3) ?
C13 C8 C9 C10 . . . . 55.2(3) ?
C8 C9 C10 C11 . . . . -54.8(4) ?
C9 C10 C11 C12 . . . . 54.6(4) ?
C10 C11 C12 C13 . . . . -54.1(4) ?
N1 C8 C13 C12 . . . . -179.8(3) ?
C9 C8 C13 C12 . . . . -55.8(3) ?
C11 C12 C13 C8 . . . . 55.2(4) ?

loop_
_cod_related_entry_id
_cod_related_entry_database
_cod_related_entry_code
1 ChemSpider 14892
